data_9014900
loop_
_publ_author_name
'West, C.'

_publ_section_title
;
 The Crystal Structures of Some Alkali Hydrosulfides and Monosulfides.
 _cod_database_code 1010251
;
_journal_name_full 'Zeitschrift fur Kristallographie'
_journal_page_first 97
_journal_page_last 115
_journal_volume 88
_journal_year 1934
_chemical_formula_sum 'Na S'
_space_group_IT_number 166
_symmetry_space_group_name_Hall '-P 3* 2'
_symmetry_space_group_name_H-M 'R -3 m :R'
_cell_angle_alpha 68.08
_cell_angle_beta 68.08
_cell_angle_gamma 68.08
_cell_length_a 3.99
_cell_length_b 3.99
_cell_length_c 3.99
_cell_formula_units_Z 1
_cell_volume 52.610
_database_code_amcsd 0017182
_exptl_crystal_density_diffrn 1.738
_cod_duplicate_entry 1010251
_cod_original_sg_symbol_H-M 'R -3 m'
_cod_database_code 9014900
_amcsd_formula_title 'H Na S'

loop_
_space_group_symop_operation_xyz
x,y,z
-x,-z,-y
-z,-x,-y
y,x,z
y,z,x
-z,-y,-x
-x,-y,-z
x,z,y
z,x,y
-y,-x,-z
-y,-z,-x
z,y,x

loop_
_atom_site_label
_atom_site_fract_x
_atom_site_fract_y
_atom_site_fract_z
_atom_site_attached_hydrogens
Na1 0.00000 0.00000 0.00000 0
S1 0.50000 0.50000 0.50000 1

loop_
_cod_related_entry_id
_cod_related_entry_database
_cod_related_entry_code
1 AMCSD 0017182
